data_7703080
loop_
_publ_author_name
'Yuan, Jian-Tao'
'Hou, Juan-Juan'
'Liu, Xue-Li'
'Feng, Ya-Ru'
'Zhang, Xian-Ming'

_publ_section_title
;
 Optimized trimetallic benzotriazole-5-carboxylate MOFs with coordinately
 unsaturated active sites as an efficient electrocatalyst for the oxygen
 evolution reaction.
;
_journal_issue 3
_journal_name_full 'Dalton transactions (Cambridge, England : 2003)'
_journal_page_first 750
_journal_page_last 756
_journal_paper_doi 10.1039/c9dt04295d
_journal_volume 49
_journal_year 2020
_chemical_formula_sum 'C14 H7 Co3 N6 O6'
_chemical_formula_weight 532.05
_space_group_crystal_system monoclinic
_space_group_IT_number 15
_space_group_name_Hall '-C 2yc'
_space_group_name_H-M_alt 'C 1 2/c 1'
_atom_sites_solution_hydrogens geom
_audit_creation_method SHELXL-2016/6
_audit_update_record
;
2019-11-05 deposited with the CCDC.	2019-12-04 downloaded from the CCDC.
;
_cell_angle_alpha 90
_cell_angle_beta 94.348(9)
_cell_angle_gamma 90
_cell_formula_units_Z 4
_cell_length_a 18.453(2)
_cell_length_b 11.663(2)
_cell_length_c 11.0742(10)
_cell_measurement_reflns_used 767
_cell_measurement_temperature 293(2)
_cell_measurement_theta_max 26.3900
_cell_measurement_theta_min 3.9510
_cell_volume 2376.5(5)
_computing_structure_refinement 'SHELXL-2016/6 (Sheldrick, 2016)'
_diffrn_ambient_temperature 293(2)
_diffrn_measured_fraction_theta_full 0.998
_diffrn_measured_fraction_theta_max 0.990
_diffrn_measurement_device_type 'Xcalibur, Eos, Gemini'
_diffrn_radiation_type MoK\a
_diffrn_radiation_wavelength 0.71073
_diffrn_reflns_av_R_equivalents 0.0823
_diffrn_reflns_av_unetI/netI 0.1688
_diffrn_reflns_Laue_measured_fraction_full 0.998
_diffrn_reflns_Laue_measured_fraction_max 0.990
_diffrn_reflns_limit_h_max 22
_diffrn_reflns_limit_h_min -23
_diffrn_reflns_limit_k_max 9
_diffrn_reflns_limit_k_min -14
_diffrn_reflns_limit_l_max 14
_diffrn_reflns_limit_l_min -13
_diffrn_reflns_number 4215
_diffrn_reflns_point_group_measured_fraction_full 0.998
_diffrn_reflns_point_group_measured_fraction_max 0.990
_diffrn_reflns_theta_full 25.242
_diffrn_reflns_theta_max 26.994
_diffrn_reflns_theta_min 3.494
_exptl_absorpt_coefficient_mu 2.105
_exptl_crystal_colour purple
_exptl_crystal_density_diffrn 1.487
_exptl_crystal_description column
_exptl_crystal_F_000 1048
_refine_diff_density_max 0.972
_refine_diff_density_min -0.719
_refine_diff_density_rms 0.136
_refine_ls_extinction_method none
_refine_ls_goodness_of_fit_ref 1.020
_refine_ls_hydrogen_treatment constr
_refine_ls_matrix_type full
_refine_ls_number_parameters 132
_refine_ls_number_reflns 2563
_refine_ls_number_restraints 0
_refine_ls_restrained_S_all 1.020
_refine_ls_R_factor_all 0.1185
_refine_ls_R_factor_gt 0.0691
_refine_ls_shift/su_max 0.000
_refine_ls_shift/su_mean 0.000
_refine_ls_structure_factor_coef Fsqd
_refine_ls_weighting_details 'w=1/[\s^2^(Fo^2^)+(0.0441P)^2^] where P=(Fo^2^+2Fc^2^)/3'
_refine_ls_weighting_scheme calc
_refine_ls_wR_factor_gt 0.1395
_refine_ls_wR_factor_ref 0.1713
_reflns_Friedel_coverage 0.000
_reflns_number_gt 1490
_reflns_number_total 2563
_reflns_threshold_expression 'I > 2\s(I)'
_cod_data_source_file c9dt04295d2.cif
_cod_data_source_block 1_sq
_cod_depositor_comments 'Adding full bibliography for 7703080--7703082.cif.'
_cod_original_cell_volume 2376.4(6)
_cod_original_sg_symbol_H-M 'C 2/c'
_cod_database_code 7703080
_shelx_shelxl_version_number 2016/6
_shelx_space_group_comment
;
The symmetry employed for this shelxl refinement is uniquely defined
by the following loop, which should always be used as a source of
symmetry information in preference to the above space-group names.
They are only intended as comments.
;

loop_
_space_group_symop_operation_xyz
'x, y, z'
'-x, y, -z+1/2'
'x+1/2, y+1/2, z'
'-x+1/2, y+1/2, -z+1/2'
'-x, -y, -z'
'x, -y, z-1/2'
'-x+1/2, -y+1/2, -z'
'x+1/2, -y+1/2, z-1/2'

loop_
_atom_site_label
_atom_site_type_symbol
_atom_site_fract_x
_atom_site_fract_y
_atom_site_fract_z
_atom_site_U_iso_or_equiv
_atom_site_adp_type
_atom_site_occupancy
_atom_site_site_symmetry_order
_atom_site_calc_flag
_atom_site_refinement_flags_posn
_atom_site_refinement_flags_adp
_atom_site_refinement_flags_occupancy
Co1 Co 0.000000 0.39665(12) 0.250000 0.0210(4) Uani 1 2 d S T P
Co2 Co 0.07420(5) 0.42705(9) -0.00909(7) 0.0257(3) Uani 1 1 d . . .
O1 O 0.1301(3) 0.2861(4) 0.0593(4) 0.0326(13) Uani 1 1 d . . .
O2 O 0.0785(3) 0.2669(4) 0.2356(4) 0.0307(13) Uani 1 1 d . . .
O4 O -0.0211(2) 0.4139(4) 0.0684(3) 0.0231(12) Uani 1 1 d . . .
N1 N 0.3719(3) 0.0613(5) 0.1673(4) 0.0242(15) Uani 1 1 d . . .
N2 N 0.4110(3) 0.0143(5) 0.2602(4) 0.0206(14) Uani 1 1 d . . .
N3 N 0.3765(3) 0.0233(5) 0.3622(4) 0.0258(15) Uani 1 1 d . . .
C1 C 0.3098(4) 0.1008(6) 0.2092(6) 0.0266(18) Uani 1 1 d . . .
C2 C 0.3136(4) 0.0784(6) 0.3335(5) 0.0231(17) Uani 1 1 d . . .
C3 C 0.2571(4) 0.1100(7) 0.4053(6) 0.036(2) Uani 1 1 d . . .
H3 H 0.259209 0.094231 0.487857 0.044 Uiso 1 1 calc R U .
C4 C 0.1996(5) 0.1643(8) 0.3483(6) 0.045(2) Uani 1 1 d . . .
H4 H 0.161435 0.186302 0.393457 0.054 Uiso 1 1 calc R U .
C5 C 0.1948(4) 0.1895(7) 0.2221(6) 0.0280(18) Uani 1 1 d . . .
C6 C 0.2502(4) 0.1597(6) 0.1526(6) 0.0284(18) Uani 1 1 d . . .
H6 H 0.248389 0.177949 0.070666 0.034 Uiso 1 1 calc R U .
C7 C 0.1302(4) 0.2528(6) 0.1692(6) 0.0266(17) Uani 1 1 d . . .

loop_
_atom_site_aniso_label
_atom_site_aniso_U_11
_atom_site_aniso_U_22
_atom_site_aniso_U_33
_atom_site_aniso_U_23
_atom_site_aniso_U_13
_atom_site_aniso_U_12
Co1 0.0145(8) 0.0376(9) 0.0115(6) 0.000 0.0048(5) 0.000
Co2 0.0203(6) 0.0429(7) 0.0151(5) 0.0026(4) 0.0096(4) 0.0075(5)
O1 0.035(3) 0.043(3) 0.021(3) 0.007(2) 0.011(2) 0.008(3)
O2 0.018(3) 0.037(3) 0.038(3) 0.011(2) 0.016(2) 0.010(3)
O4 0.016(3) 0.042(3) 0.012(2) 0.005(2) 0.0085(18) 0.003(2)
N1 0.016(3) 0.045(4) 0.013(3) 0.003(3) 0.006(2) 0.010(3)
N2 0.020(3) 0.035(4) 0.008(3) -0.001(2) 0.005(2) 0.008(3)
N3 0.017(3) 0.052(4) 0.009(3) 0.000(3) 0.003(2) 0.006(3)
C1 0.022(4) 0.038(5) 0.021(4) 0.009(3) 0.008(3) 0.012(3)
C2 0.022(4) 0.030(4) 0.017(3) 0.000(3) -0.002(3) 0.017(3)
C3 0.037(5) 0.054(6) 0.020(4) 0.007(3) 0.016(3) 0.030(4)
C4 0.042(6) 0.068(7) 0.030(4) 0.012(4) 0.026(4) 0.018(5)
C5 0.019(4) 0.043(5) 0.023(4) 0.004(3) 0.006(3) 0.011(4)
C6 0.028(5) 0.041(5) 0.017(3) 0.002(3) 0.007(3) 0.008(4)
C7 0.026(4) 0.035(4) 0.019(3) 0.000(3) 0.004(3) 0.009(4)

loop_
_atom_type_symbol
_atom_type_description
_atom_type_scat_dispersion_real
_atom_type_scat_dispersion_imag
_atom_type_scat_source
C C 0.0033 0.0016 'International Tables Vol C Tables 4.2.6.8 and 6.1.1.4'
H H 0.0000 0.0000 'International Tables Vol C Tables 4.2.6.8 and 6.1.1.4'
Co Co 0.3494 0.9721 'International Tables Vol C Tables 4.2.6.8 and 6.1.1.4'
N N 0.0061 0.0033 'International Tables Vol C Tables 4.2.6.8 and 6.1.1.4'
O O 0.0106 0.0060 'International Tables Vol C Tables 4.2.6.8 and 6.1.1.4'

loop_
_geom_angle_atom_site_label_1
_geom_angle_atom_site_label_2
_geom_angle_atom_site_label_3
_geom_angle
_geom_angle_site_symmetry_1
_geom_angle_site_symmetry_3
O4 Co1 O4 168.6(3) 2 .
O4 Co1 O2 94.42(18) 2 2
O4 Co1 O2 93.73(18) . 2
O4 Co1 O2 93.73(18) 2 .
O4 Co1 O2 94.42(18) . .
O2 Co1 O2 88.3(3) 2 .
O4 Co1 N2 84.20(18) 2 4
O4 Co1 N2 88.54(19) . 4
O2 Co1 N2 173.6(2) 2 4
O2 Co1 N2 85.5(2) . 4
O4 Co1 N2 88.54(18) 2 3_455
O4 Co1 N2 84.20(18) . 3_455
O2 Co1 N2 85.5(2) 2 3_455
O2 Co1 N2 173.6(2) . 3_455
N2 Co1 N2 100.7(3) 4 3_455
O4 Co2 O1 102.20(19) . .
O4 Co2 N1 148.0(2) . 7
O1 Co2 N1 96.0(2) . 7
O4 Co2 N3 92.91(19) . 4
O1 Co2 N3 88.1(2) . 4
N1 Co2 N3 113.9(2) 7 4
O4 Co2 O4 78.82(19) . 5_565
O1 Co2 O4 174.48(19) . 5_565
N1 Co2 O4 85.61(19) 7 5_565
N3 Co2 O4 86.4(2) 4 5_565
C7 O1 Co2 124.0(4) . .
C7 O2 Co1 133.9(5) . .
Co2 O4 Co1 108.7(2) . .
Co2 O4 Co2 101.18(19) . 5_565
Co1 O4 Co2 115.6(2) . 5_565
N2 N1 C1 107.5(5) . .
N2 N1 Co2 114.3(4) . 7
C1 N1 Co2 137.6(5) . 7
N1 N2 N3 110.8(5) . .
N1 N2 Co1 126.5(4) . 3_545
N3 N2 Co1 120.4(4) . 3_545
N2 N3 C2 107.1(5) . .
N2 N3 Co2 113.7(4) . 4_545
C2 N3 Co2 138.2(4) . 4_545
N1 C1 C2 107.1(6) . .
N1 C1 C6 132.2(6) . .
C2 C1 C6 120.6(6) . .
N3 C2 C1 107.4(6) . .
N3 C2 C3 130.9(6) . .
C1 C2 C3 121.6(6) . .
C4 C3 C2 116.6(6) . .
C3 C4 C5 122.9(7) . .
C6 C5 C4 120.4(7) . .
C6 C5 C7 121.0(6) . .
C4 C5 C7 118.5(6) . .
C5 C6 C1 117.8(6) . .
O2 C7 O1 124.7(7) . .
O2 C7 C5 117.1(6) . .
O1 C7 C5 118.1(6) . .

loop_
_geom_bond_atom_site_label_1
_geom_bond_atom_site_label_2
_geom_bond_distance
_geom_bond_site_symmetry_2
Co1 O4 2.029(4) 2
Co1 O4 2.030(4) .
Co1 O2 2.110(5) 2
Co1 O2 2.110(5) .
Co1 N2 2.150(5) 4
Co1 N2 2.150(5) 3_455
Co2 O4 2.019(4) .
Co2 O1 2.054(5) .
Co2 N1 2.084(5) 7
Co2 N3 2.123(5) 4
Co2 O4 2.176(5) 5_565
O1 C7 1.278(7) .
O2 C7 1.258(7) .
N1 N2 1.328(7) .
N1 C1 1.349(8) .
N2 N3 1.342(6) .
N3 C2 1.345(8) .
C1 C2 1.398(8) .
C1 C6 1.403(9) .
C2 C3 1.407(9) .
C3 C4 1.350(10) .
C4 C5 1.425(9) .
C5 C6 1.370(9) .
C5 C7 1.484(9) .
